data_2204003
loop_
_publ_author_name
'Garc\'ia-Ant\'on, Jordi'
'Pons, Josefina'
'Ros, Josep'
'Solans, Xavier'
'Font-Bardia, Merc\`e'

_publ_section_title
;[1,9-Bis(3,5-dimethylpyrazol-1-yl-\k<i>N</i>^2^)-3,7-dithianonane-\k^2^<i>S,S</i>']palladium(II)
 bis(tetrafluoroborate)
;
_journal_issue 8
_journal_name_full 'Acta Crystallographica Section E'
_journal_page_first m1087
_journal_page_last m1089
_journal_paper_doi 10.1107/S1600536804016022
_journal_volume 60
_journal_year 2004
_chemical_formula_iupac '[Pd (C17 H28 N4 S2)] (B F4)2'
_chemical_formula_moiety 'C17 H28 N4 Pd S2 2+, 2B F4 -'
_chemical_formula_sum 'C17 H28 B2 F8 N4 Pd S2'
_chemical_formula_weight 632.57
_chemical_name_systematic
;
[1,9-Bis(3,5-dimethylpyrazol-1-yl-\kN^2^)-3,7-dithianonane-
\k^2^S,S']palladate(II) bis(tetrafluoroborate)
;
_space_group_IT_number 14
_symmetry_cell_setting monoclinic
_symmetry_space_group_name_Hall '-P 2ybc'
_symmetry_space_group_name_H-M 'P 1 21/c 1'
_atom_sites_solution_hydrogens geom
_atom_sites_solution_primary direct
_atom_sites_solution_secondary difmap
_audit_creation_method SHELXL-97
_cell_angle_alpha 90.00
_cell_angle_beta 111.29(2)
_cell_angle_gamma 90.00
_cell_formula_units_Z 4
_cell_length_a 11.7590(10)
_cell_length_b 18.6500(10)
_cell_length_c 11.8800(10)
_cell_measurement_reflns_used 8324
_cell_measurement_temperature 293(2)
_cell_measurement_theta_max 30.00
_cell_measurement_theta_min 2.87
_cell_volume 2427.5(5)
_computing_cell_refinement MARXDS
_computing_data_collection 'MARXDS (Klein, 2000)'
_computing_data_reduction 'MARSCALE (Klein, 1998)'
_computing_molecular_graphics 'ORTEP-3 (Farrugia, (2003)'
_computing_publication_material 'CIFTABS (Sheldrick, 1998)'
_computing_structure_refinement 'SHELXL97 (Sheldrick, 1998)'
_computing_structure_solution 'SHELXS97 (Sheldrick, 1998)'
_diffrn_ambient_temperature 293(2)
_diffrn_measured_fraction_theta_full 0.912
_diffrn_measured_fraction_theta_max 0.912
_diffrn_measurement_device_type 'MAR345 with image-plate detector'
_diffrn_measurement_method \f
_diffrn_radiation_monochromator graphite
_diffrn_radiation_source 'fine-focus sealed tube'
_diffrn_radiation_type MoK\a
_diffrn_radiation_wavelength 0.71069
_diffrn_reflns_av_R_equivalents 0.0933
_diffrn_reflns_av_sigmaI/netI 0.0527
_diffrn_reflns_limit_h_max 15
_diffrn_reflns_limit_h_min -15
_diffrn_reflns_limit_k_max 26
_diffrn_reflns_limit_k_min 0
_diffrn_reflns_limit_l_max 15
_diffrn_reflns_limit_l_min 0
_diffrn_reflns_number 9639
_diffrn_reflns_theta_full 30.00
_diffrn_reflns_theta_max 30.00
_diffrn_reflns_theta_min 2.87
_diffrn_standards_decay_% 0
_diffrn_standards_interval_time 0
_diffrn_standards_number 0
_exptl_absorpt_coefficient_mu 1.012
_exptl_absorpt_correction_type none
_exptl_crystal_colour yellow
_exptl_crystal_density_diffrn 1.731
_exptl_crystal_density_method 'not measured'
_exptl_crystal_description prism
_exptl_crystal_F_000 1272
_exptl_crystal_size_max 0.20
_exptl_crystal_size_mid 0.07
_exptl_crystal_size_min 0.07
_refine_diff_density_max 0.590
_refine_diff_density_min -0.707
_refine_ls_extinction_method none
_refine_ls_goodness_of_fit_ref 1.154
_refine_ls_hydrogen_treatment mixed
_refine_ls_matrix_type full
_refine_ls_number_parameters 303
_refine_ls_number_reflns 5502
_refine_ls_number_restraints 259
_refine_ls_restrained_S_all 1.159
_refine_ls_R_factor_all 0.0549
_refine_ls_R_factor_gt 0.0350
_refine_ls_shift/su_max 0.000
_refine_ls_shift/su_mean 0.000
_refine_ls_structure_factor_coef Fsqd
_refine_ls_weighting_details 'calc w = 1/[\s^2^(Fo^2^)+(0.0062P)^2^] where P = (Fo^2^+2Fc^2^)/3'
_refine_ls_weighting_scheme calc
_refine_ls_wR_factor_gt 0.0598
_refine_ls_wR_factor_ref 0.0604
_reflns_number_gt 2400
_reflns_number_total 6465
_reflns_threshold_expression I>2\s(I)
_cod_data_source_file cv6321.cif
_cod_data_source_block I
_cod_original_sg_symbol_H-M 'P 21/c'
_cod_database_code 2204003
_cod_database_fobs_code 2204003

loop_
_symmetry_equiv_pos_as_xyz
'x, y, z'
'-x, y+1/2, -z+1/2'
'-x, -y, -z'
'x, -y-1/2, z-1/2'

loop_
_atom_site_label
_atom_site_fract_x
_atom_site_fract_y
_atom_site_fract_z
_atom_site_U_iso_or_equiv
_atom_site_adp_type
_atom_site_calc_flag
_atom_site_refinement_flags
_atom_site_occupancy
_atom_site_type_symbol
Pd 0.26189(4) 0.02442(2) 0.72402(4) 0.06044(13) Uani d . 1 Pd
S1 0.31289(13) -0.03276(10) 0.90495(12) 0.0784(4) Uani d . 1 S
S2 0.11754(13) -0.05896(9) 0.62420(13) 0.0743(4) Uani d . 1 S
N1 0.2134(3) 0.0473(2) 0.4601(4) 0.0486(11) Uani d U 1 N
N2 0.2105(3) 0.0788(2) 0.5661(3) 0.0545(10) Uani d U 1 N
N3 0.3936(4) 0.0981(2) 0.8150(3) 0.0516(11) Uani d U 1 N
N4 0.3882(5) 0.1318(3) 0.9097(4) 0.0616(16) Uani d U 1 N
C1 0.1776(4) -0.0796(3) 0.8950(4) 0.0641(15) Uani d U 1 C
H1 0.1818 -0.0911 0.9761 0.077 Uiso calc R 1 H
H1A 0.1082 -0.0480 0.8592 0.077 Uiso calc R 1 H
C2 0.1559(4) -0.1476(3) 0.8224(5) 0.0663(15) Uani d U 1 C
H2 0.2117 -0.1838 0.8707 0.080 Uiso calc R 1 H
H2A 0.0737 -0.1640 0.8092 0.080 Uiso calc R 1 H
C3 0.1701(4) -0.1440(3) 0.7027(4) 0.0691(15) Uani d U 1 C
H3 0.1244 -0.1829 0.6523 0.083 Uiso calc R 1 H
H3A 0.2555 -0.1506 0.7144 0.083 Uiso calc R 1 H
C4 0.1460(5) -0.0739(4) 0.4824(5) 0.063(2) Uani d U 1 C
H4 0.1684 -0.1238 0.4802 0.077 Uiso calc R 1 H
H4A 0.0698 -0.0663 0.4151 0.077 Uiso calc R 1 H
C5 0.2448(4) -0.0271(3) 0.4619(4) 0.0655(14) Uani d U 1 C
H5 0.3229 -0.0357 0.5260 0.079 Uiso calc R 1 H
H5A 0.2523 -0.0400 0.3858 0.079 Uiso calc R 1 H
C6 0.1830(4) 0.0945(3) 0.3731(4) 0.0517(12) Uani d U 1 C
C7 0.1712(5) 0.0756(3) 0.2477(4) 0.0703(17) Uani d U 1 C
H7 0.1889 0.0256 0.2440 0.085 Uiso calc R 1 H
H7A 0.2276 0.1036 0.2246 0.085 Uiso calc R 1 H
H7B 0.0895 0.0853 0.1935 0.085 Uiso calc R 1 H
C8 0.1671(5) 0.1592(3) 0.4166(4) 0.0685(15) Uani d U 1 C
H8 0.1497 0.2024 0.3748 0.082 Uiso calc R 1 H
C9 0.1823(4) 0.1473(3) 0.5393(4) 0.0638(12) Uani d U 1 C
C10 0.1750(6) 0.2004(3) 0.6356(5) 0.100(2) Uani d U 1 C
H10 0.1905 0.1755 0.7104 0.120 Uiso calc R 1 H
H10A 0.0951 0.2215 0.6093 0.120 Uiso calc R 1 H
H10B 0.2350 0.2375 0.6472 0.120 Uiso calc R 1 H
C11 0.4958(7) 0.1212(4) 0.7859(6) 0.083(3) Uani d U 1 C
C12 0.5194(7) 0.0910(3) 0.6925(6) 0.106(3) Uani d U 1 C
H12 0.4499 0.0637 0.6434 0.120 Uiso calc R 1 H
H12A 0.5890 0.0600 0.7237 0.120 Uiso calc R 1 H
H12B 0.5361 0.1280 0.6445 0.120 Uiso calc R 1 H
C13 0.5462(3) 0.1728(2) 0.8783(3) 0.0674(9) Uani d U 1 C
H13 0.6168 0.1989 0.8888 0.080 Uiso calc R 1 H
C14 0.4772(5) 0.1798(3) 0.9517(4) 0.0677(13) Uani d U 1 C
C15 0.5044(5) 0.2287(3) 1.0492(4) 0.0792(18) Uani d U 1 C
H15 0.4450 0.2239 1.0868 0.095 Uiso calc R 1 H
H15A 0.5025 0.2768 1.0197 0.095 Uiso calc R 1 H
H15B 0.5842 0.2186 1.1074 0.095 Uiso calc R 1 H
C16 0.3028(8) 0.1125(5) 0.9642(7) 0.082(3) Uani d U 1 C
H16 0.2208 0.1184 0.9054 0.101 Uiso calc R 1 H
H16A 0.3121 0.1448 1.0309 0.101 Uiso calc R 1 H
C17 0.3182(5) 0.0352(4) 1.0111(5) 0.094(2) Uani d U 1 C
H17 0.2547 0.0255 1.0431 0.112 Uiso calc R 1 H
H17A 0.3959 0.0317 1.0778 0.112 Uiso calc R 1 H
B1 0.5016(7) -0.1252(5) 0.6662(7) 0.105(3) Uani d D 1 B
F1 0.4004(3) -0.1633(2) 0.5977(3) 0.1020(12) Uani d D 1 F
F2 0.4738(3) -0.0860(2) 0.7485(3) 0.1038(12) Uani d D 1 F
F3 0.5362(3) -0.0815(2) 0.5920(3) 0.1045(11) Uani d D 1 F
F4 0.5930(3) -0.1724(2) 0.7255(3) 0.1044(12) Uani d D 1 F
B2 0.9512(6) 0.1359(4) 0.8436(7) 0.105(3) Uani d D 1 B
F5 1.0261(7) 0.0812(4) 0.8412(8) 0.110(3) Uiso d PD 0.50 F
F6 0.9904(6) 0.1706(4) 0.9493(6) 0.103(2) Uiso d PD 0.50 F
F7 0.9384(7) 0.1835(4) 0.7536(7) 0.108(3) Uiso d PD 0.50 F
F8 0.8390(6) 0.1024(5) 0.8256(7) 0.098(3) Uiso d PD 0.50 F
F5' 0.9865(8) 0.0859(4) 0.7779(7) 0.108(3) Uiso d PD 0.50 F
F7' 0.9973(7) 0.2005(4) 0.8249(8) 0.115(3) Uiso d PD 0.50 F
F8' 0.8292(6) 0.1387(5) 0.8095(7) 0.112(3) Uiso d PD 0.50 F
F6' 1.0071(6) 0.1190(5) 0.9645(6) 0.109(3) Uiso d PD 0.50 F

loop_
_atom_site_aniso_label
_atom_site_aniso_U_11
_atom_site_aniso_U_22
_atom_site_aniso_U_33
_atom_site_aniso_U_12
_atom_site_aniso_U_13
_atom_site_aniso_U_23
Pd 0.06212(19) 0.0546(3) 0.0548(2) 0.0005(3) 0.00957(14) 0.0001(3)
S1 0.0832(9) 0.0729(12) 0.0659(8) -0.0065(9) 0.0114(7) 0.0063(9)
S2 0.0729(9) 0.0599(11) 0.0727(9) 0.0038(7) 0.0057(7) -0.0040(8)
N1 0.045(2) 0.039(3) 0.061(3) 0.0105(17) 0.0195(18) 0.0076(19)
N2 0.060(2) 0.051(3) 0.056(2) 0.005(2) 0.0242(18) 0.003(2)
N3 0.078(3) 0.053(3) 0.0495(17) 0.020(2) 0.022(2) -0.0145(18)
N4 0.071(4) 0.061(5) 0.047(2) 0.009(4) 0.019(2) 0.011(2)
C1 0.069(3) 0.082(5) 0.045(3) 0.009(3) 0.027(2) 0.023(3)
C2 0.054(3) 0.074(4) 0.085(4) -0.010(3) 0.042(3) 0.004(3)
C3 0.065(3) 0.063(4) 0.070(3) -0.010(3) 0.014(2) 0.000(3)
C4 0.051(5) 0.056(5) 0.054(4) -0.008(4) -0.003(3) -0.016(4)
C5 0.058(3) 0.081(4) 0.048(3) 0.002(4) 0.0084(19) 0.000(4)
C6 0.068(3) 0.058(4) 0.034(2) 0.001(3) 0.025(2) 0.003(2)
C7 0.072(4) 0.063(4) 0.061(3) -0.017(3) 0.011(3) 0.005(3)
C8 0.068(3) 0.071(4) 0.066(3) 0.004(3) 0.024(3) 0.000(3)
C9 0.067(3) 0.072(3) 0.075(2) -0.014(2) 0.044(2) 0.000(2)
C10 0.099(5) 0.071(5) 0.084(4) 0.011(4) -0.020(3) 0.009(4)
C11 0.083(6) 0.044(5) 0.076(5) 0.008(4) -0.014(5) 0.013(4)
C12 0.095(6) 0.054(4) 0.090(6) -0.017(4) -0.026(5) 0.007(4)
C13 0.0758(15) 0.069(3) 0.072(2) -0.0171(16) 0.0301(15) 0.003(2)
C14 0.079(3) 0.075(4) 0.076(2) 0.015(3) 0.023(2) -0.008(2)
C15 0.107(5) 0.059(4) 0.060(3) -0.004(4) 0.017(3) 0.005(3)
C16 0.072(8) 0.078(7) 0.060(5) 0.033(6) -0.012(5) -0.024(5)
C17 0.092(4) 0.112(6) 0.073(4) -0.013(5) 0.026(3) -0.002(4)
B1 0.116(7) 0.108(9) 0.089(6) -0.002(6) 0.034(5) -0.009(6)
F1 0.104(3) 0.095(3) 0.099(3) -0.003(2) 0.028(2) -0.001(2)
F2 0.110(3) 0.101(3) 0.097(3) -0.006(2) 0.034(2) 0.000(2)
F3 0.100(3) 0.106(3) 0.104(3) 0.006(2) 0.034(2) 0.003(3)
F4 0.100(3) 0.099(3) 0.109(3) 0.005(2) 0.031(2) 0.003(2)
B2 0.085(6) 0.141(10) 0.088(6) 0.012(6) 0.029(5) -0.011(7)

loop_
_atom_type_symbol
_atom_type_description
_atom_type_scat_dispersion_real
_atom_type_scat_dispersion_imag
_atom_type_scat_source
C C 0.0033 0.0016 'International Tables Vol C Tables 4.2.6.8 and 6.1.1.4'
H H 0.0000 0.0000 'International Tables Vol C Tables 4.2.6.8 and 6.1.1.4'
N N 0.0061 0.0033 'International Tables Vol C Tables 4.2.6.8 and 6.1.1.4'
S S 0.1246 0.1234 'International Tables Vol C Tables 4.2.6.8 and 6.1.1.4'
B B 0.0013 0.0007 'International Tables Vol C Tables 4.2.6.8 and 6.1.1.4'
F F 0.0171 0.0103 'International Tables Vol C Tables 4.2.6.8 and 6.1.1.4'
Pd Pd -0.9988 1.0072 'International Tables Vol C Tables 4.2.6.8 and 6.1.1.4'

loop_
_geom_angle_atom_site_label_1
_geom_angle_atom_site_label_2
_geom_angle_atom_site_label_3
_geom_angle
_geom_angle_publ_flag
N2 Pd N3 93.84(15) yes
N2 Pd S1 176.85(12) yes
N3 Pd S1 85.81(11) yes
N2 Pd S2 86.81(12) yes
N3 Pd S2 179.10(12) yes
S1 Pd S2 93.58(6) yes
C17 S1 C1 101.4(3) ?
C17 S1 Pd 105.4(2) ?
C1 S1 Pd 104.16(16) ?
C3 S2 C4 101.2(3) ?
C3 S2 Pd 105.95(17) ?
C4 S2 Pd 103.2(2) ?
C6 N1 N2 109.9(4) ?
C6 N1 C5 131.3(4) ?
N2 N1 C5 118.8(4) ?
C9 N2 N1 105.8(3) ?
C9 N2 Pd 132.0(3) ?
N1 N2 Pd 121.8(3) ?
N4 N3 C11 111.7(5) ?
N4 N3 Pd 120.6(4) ?
C11 N3 Pd 127.6(4) ?
N3 N4 C14 111.6(5) ?
N3 N4 C16 122.1(6) ?
C14 N4 C16 126.1(5) ?
C2 C1 S1 114.4(4) ?
C2 C1 H1 108.9 ?
S1 C1 H1 108.8 ?
C2 C1 H1A 108.3 ?
S1 C1 H1A 108.6 ?
H1 C1 H1A 107.6 ?
C3 C2 C1 117.0(5) ?
C3 C2 H2 107.8 ?
C1 C2 H2 107.7 ?
C3 C2 H2A 108.3 ?
C1 C2 H2A 108.4 ?
H2 C2 H2A 107.3 ?
C2 C3 S2 113.0(4) ?
C2 C3 H3 108.9 ?
S2 C3 H3 109.0 ?
C2 C3 H3A 109.1 ?
S2 C3 H3A 108.9 ?
H3 C3 H3A 107.7 ?
C5 C4 S2 117.0(4) ?
C5 C4 H4 107.7 ?
S2 C4 H4 108.2 ?
C5 C4 H4A 108.2 ?
S2 C4 H4A 108.2 ?
H4 C4 H4A 107.3 ?
N1 C5 C4 110.2(4) ?
N1 C5 H5 109.8 ?
C4 C5 H5 109.7 ?
N1 C5 H5A 109.2 ?
C4 C5 H5A 109.9 ?
H5 C5 H5A 108.1 ?
N1 C6 C8 109.6(4) ?
N1 C6 C7 122.2(5) ?
C8 C6 C7 128.2(5) ?
C6 C7 H7 109.5 ?
C6 C7 H7A 109.8 ?
H7 C7 H7A 109.5 ?
C6 C7 H7B 109.2 ?
H7 C7 H7B 109.5 ?
H7A C7 H7B 109.5 ?
C6 C8 C9 105.7(5) ?
C6 C8 H8 127.2 ?
C9 C8 H8 127.1 ?
N2 C9 C8 108.8(4) ?
N2 C9 C10 121.1(4) ?
C8 C9 C10 130.0(5) ?
C9 C10 H10 109.6 ?
C9 C10 H10A 109.9 ?
H10 C10 H10A 109.5 ?
C9 C10 H10B 108.9 ?
H10 C10 H10B 109.5 ?
H10A C10 H10B 109.5 ?
C12 C11 C13 139.5(8) ?
C12 C11 N3 120.7(6) ?
C13 C11 N3 99.7(6) ?
C11 C12 H12 110.2 ?
C11 C12 H12A 108.9 ?
H12 C12 H12A 109.5 ?
C11 C12 H12B 109.3 ?
H12 C12 H12B 109.5 ?
H12A C12 H12B 109.5 ?
C14 C13 C11 111.9(5) ?
C14 C13 H13 124.7 ?
C11 C13 H13 123.5 ?
N4 C14 C13 105.1(4) ?
N4 C14 C15 130.8(4) ?
C13 C14 C15 124.1(5) ?
C14 C15 H15 109.7 ?
C14 C15 H15A 109.5 ?
H15 C15 H15A 109.5 ?
C14 C15 H15B 109.3 ?
H15 C15 H15B 109.5 ?
H15A C15 H15B 109.5 ?
N4 C16 C17 113.2(6) ?
N4 C16 H16 109.2 ?
C17 C16 H16 109.1 ?
N4 C16 H16A 108.8 ?
C17 C16 H16A 108.7 ?
H16 C16 H16A 107.7 ?
C16 C17 S1 116.4(5) ?
C16 C17 H17 108.2 ?
S1 C17 H17 108.0 ?
C16 C17 H17A 108.4 ?
S1 C17 H17A 108.2 ?
H17 C17 H17A 107.3 ?
F3 B1 F2 110.6(7) ?
F3 B1 F4 110.7(6) ?
F2 B1 F4 109.1(6) ?
F3 B1 F1 108.9(6) ?
F2 B1 F1 108.9(6) ?
F4 B1 F1 108.7(6) ?
F6 B2 F5 112.3(7) ?
F6 B2 F7 109.0(7) ?
F5 B2 F7 111.3(7) ?
F6 B2 F8 110.0(7) ?
F5 B2 F8 104.2(7) ?
F7 B2 F8 110.0(7) ?
F8' B2 F5' 111.4(7) ?
F8' B2 F7' 111.0(8) ?
F5' B2 F7' 106.6(7) ?
F8' B2 F6' 112.1(7) ?
F5' B2 F6' 108.0(7) ?
F7' B2 F6' 107.6(7) ?

loop_
_geom_bond_atom_site_label_1
_geom_bond_atom_site_label_2
_geom_bond_distance
_geom_bond_publ_flag
Pd N2 2.022(4) yes
Pd N3 2.059(4) yes
Pd S1 2.2761(15) yes
Pd S2 2.2900(16) yes
S1 C17 1.773(6) ?
S1 C1 1.781(5) ?
S2 C3 1.829(5) ?
S2 C4 1.854(6) ?
N1 C6 1.304(5) ?
N1 N2 1.401(5) ?
N1 C5 1.435(6) ?
N2 C9 1.330(6) ?
N3 N4 1.310(5) ?
N3 C11 1.432(9) ?
N4 C14 1.330(7) ?
N4 C16 1.425(10) ?
C1 C2 1.503(7) ?
C1 H1 0.9700 ?
C1 H1A 0.9700 ?
C2 C3 1.493(7) ?
C2 H2 0.9700 ?
C2 H2A 0.9700 ?
C3 H3 0.9700 ?
C3 H3A 0.9700 ?
C4 C5 1.542(8) ?
C4 H4 0.9700 ?
C4 H4A 0.9700 ?
C5 H5 0.9700 ?
C5 H5A 0.9700 ?
C6 C8 1.351(6) ?
C6 C7 1.488(6) ?
C7 H7 0.9600 ?
C7 H7A 0.9600 ?
C7 H7B 0.9600 ?
C8 C9 1.420(6) ?
C8 H8 0.9300 ?
C9 C10 1.539(7) ?
C10 H10 0.9600 ?
C10 H10A 0.9600 ?
C10 H10B 0.9600 ?
C11 C12 1.360(10) ?
C11 C13 1.419(8) ?
C12 H12 0.9600 ?
C12 H12A 0.9600 ?
C12 H12B 0.9600 ?
C13 C14 1.397(5) ?
C13 H13 0.9300 ?
C14 C15 1.417(6) ?
C15 H15 0.9600 ?
C15 H15A 0.9600 ?
C15 H15B 0.9600 ?
C16 C17 1.532(9) ?
C16 H16 0.9700 ?
C16 H16A 0.9700 ?
C17 H17 0.9700 ?
C17 H17A 0.9700 ?
B1 F3 1.366(8) ?
B1 F2 1.352(8) ?
B1 F4 1.370(8) ?
B1 F1 1.372(7) ?
B2 F6 1.337(8) ?
B2 F5 1.354(9) ?
B2 F7 1.356(8) ?
B2 F8 1.404(8) ?
B2 F8' 1.343(8) ?
B2 F5' 1.373(9) ?
B2 F7' 1.372(9) ?
B2 F6' 1.381(8) ?
